data_2017318
loop_
_publ_author_name
'Bugaris, Daniel E.'
'Ibers, James A.'

_publ_section_title
;
 Ba<i>Ln</i>~2~Se~4~ (<i>Ln</i> = Er, Tm and Yb)
;
_journal_coeditor_code SQ3208
_journal_issue 9
_journal_name_full 'Acta Crystallographica Section C'
_journal_page_first i60
_journal_page_last i62
_journal_paper_doi 10.1107/S0108270109030571
_journal_volume 65
_journal_year 2009
_chemical_formula_iupac 'Ba Yb2 Se4'
_chemical_formula_moiety '2(Se2 Yb), Ba'
_chemical_formula_sum 'Ba Se4 Yb2'
_chemical_formula_weight 799.26
_chemical_name_systematic
;
Barium diytterbium tetraselenide
;
_space_group_IT_number 62
_symmetry_cell_setting orthorhombic
_symmetry_space_group_name_Hall '-P 2ac 2n'
_symmetry_space_group_name_H-M 'P n m a'
_atom_sites_solution_primary direct
_atom_sites_solution_secondary difmap
_audit_creation_method SHELXL-97
_cell_angle_alpha 90.00
_cell_angle_beta 90.00
_cell_angle_gamma 90.00
_cell_formula_units_Z 4
_cell_length_a 12.580(3)
_cell_length_b 4.1150(8)
_cell_length_c 14.860(3)
_cell_measurement_reflns_used 3836
_cell_measurement_temperature 100(2)
_cell_measurement_theta_max 28.13
_cell_measurement_theta_min 2.74
_cell_volume 769.3(3)
_computing_cell_refinement 'APEX2 (Bruker, 2006)'
_computing_data_collection 'APEX2 (Bruker, 2006)'
_computing_data_reduction 'SAINT (Bruker, 2006)'
_computing_molecular_graphics 'CrystalMaker (Palmer, 2008)'
_computing_publication_material 'SHELXTL or SHELXL97 (Sheldrick, 2008a)'
_computing_structure_refinement 'SHELXL97 (Sheldrick, 2008a)'
_computing_structure_solution 'SHELXS97 (Sheldrick, 2008a)'
_diffrn_ambient_temperature 100(2)
_diffrn_measured_fraction_theta_full 1.000
_diffrn_measured_fraction_theta_max 0.937
_diffrn_measurement_device_type 'Bruker APEXII'
_diffrn_measurement_method \w
_diffrn_radiation_monochromator graphite
_diffrn_radiation_source 'fine-focus sealed tube'
_diffrn_radiation_type MoK\a
_diffrn_radiation_wavelength 0.71073
_diffrn_reflns_av_R_equivalents 0.0335
_diffrn_reflns_av_sigmaI/netI 0.0194
_diffrn_reflns_limit_h_max 16
_diffrn_reflns_limit_h_min -16
_diffrn_reflns_limit_k_max 5
_diffrn_reflns_limit_k_min -5
_diffrn_reflns_limit_l_max 19
_diffrn_reflns_limit_l_min -19
_diffrn_reflns_number 8818
_diffrn_reflns_theta_full 25.00
_diffrn_reflns_theta_max 28.68
_diffrn_reflns_theta_min 2.12
_exptl_absorpt_coefficient_mu 47.991
_exptl_absorpt_correction_T_max 0.4291
_exptl_absorpt_correction_T_min 0.1132
_exptl_absorpt_correction_type numerical
_exptl_absorpt_process_details
;
face indexed (SADABS; Sheldrick, 2008b)
;
_exptl_crystal_colour red
_exptl_crystal_density_diffrn 6.901
_exptl_crystal_density_method 'not measured'
_exptl_crystal_description needle
_exptl_crystal_F_000 1328
_exptl_crystal_size_max 0.172
_exptl_crystal_size_mid 0.021
_exptl_crystal_size_min 0.021
_refine_diff_density_max 1.346
_refine_diff_density_min -1.895
_refine_ls_extinction_coef 0.00203(8)
_refine_ls_extinction_expression Fc^*^=kFc[1+0.001xFc^2^\l^3^/sin(2\q)]^-1/4^
_refine_ls_extinction_method 'SHELXL97 (Sheldrick, 2008a)'
_refine_ls_goodness_of_fit_ref 1.219
_refine_ls_matrix_type full
_refine_ls_number_parameters 44
_refine_ls_number_reflns 1056
_refine_ls_number_restraints 0
_refine_ls_restrained_S_all 1.219
_refine_ls_R_factor_all 0.0204
_refine_ls_R_factor_gt 0.0182
_refine_ls_shift/su_max 0.001
_refine_ls_shift/su_mean 0.000
_refine_ls_structure_factor_coef Fsqd
_refine_ls_weighting_details 'calc w=1/[\s^2^(Fo^2^)+(0.02Fo^2^)^2^]'
_refine_ls_weighting_scheme calc
_refine_ls_wR_factor_gt 0.0411
_refine_ls_wR_factor_ref 0.0416
_reflns_number_gt 1012
_reflns_number_total 1056
_reflns_threshold_expression >2sigma(I)
_cod_data_source_file sq3208.cif
_cod_data_source_block III
_cod_original_cell_volume 769.2(3)
_cod_database_code 2017318
_cod_database_fobs_code 2017318

loop_
_symmetry_equiv_pos_as_xyz
'x, y, z'
'-x+1/2, -y, z+1/2'
'-x, y+1/2, -z'
'x+1/2, -y+1/2, -z+1/2'
'-x, -y, -z'
'x-1/2, y, -z-1/2'
'x, -y-1/2, z'
'-x-1/2, y-1/2, z-1/2'

loop_
_atom_site_type_symbol
_atom_site_label
_atom_site_fract_x
_atom_site_fract_y
_atom_site_fract_z
_atom_site_U_iso_or_equiv
_atom_site_adp_type
_atom_site_calc_flag
_atom_site_refinement_flags
_atom_site_occupancy
_atom_site_disorder_assembly
_atom_site_disorder_group
Yb Yb1 0.07969(2) 0.2500 0.400853(19) 0.00455(9) Uani d S 1 . .
Yb Yb2 0.56265(2) 0.2500 0.608532(19) 0.00469(9) Uani d S 1 . .
Ba Ba1 0.24023(3) 0.2500 0.66531(3) 0.00510(11) Uani d S 1 . .
Se Se1 0.08588(6) 0.2500 0.07627(5) 0.00704(16) Uani d S 1 . .
Se Se2 0.29399(6) 0.2500 0.33990(4) 0.00513(15) Uani d S 1 . .
Se Se3 0.37491(5) 0.2500 0.02522(4) 0.00620(15) Uani d S 1 . .
Se Se4 0.47533(6) 0.2500 0.78319(4) 0.00529(15) Uani d S 1 . .

loop_
_atom_site_aniso_label
_atom_site_aniso_U_11
_atom_site_aniso_U_22
_atom_site_aniso_U_33
_atom_site_aniso_U_12
_atom_site_aniso_U_13
_atom_site_aniso_U_23
Yb1 0.00415(16) 0.00423(16) 0.00526(16) 0.000 0.00017(11) 0.000
Yb2 0.00455(16) 0.00427(16) 0.00526(16) 0.000 -0.00020(11) 0.000
Ba1 0.0047(2) 0.0046(2) 0.0060(2) 0.000 -0.00005(15) 0.000
Se1 0.0066(3) 0.0069(3) 0.0075(3) 0.000 -0.0002(3) 0.000
Se2 0.0039(3) 0.0045(3) 0.0071(3) 0.000 -0.0001(3) 0.000
Se3 0.0054(3) 0.0062(3) 0.0070(3) 0.000 0.0004(3) 0.000
Se4 0.0057(3) 0.0052(3) 0.0051(3) 0.000 0.0006(3) 0.000

loop_
_atom_type_symbol
_atom_type_description
_atom_type_scat_dispersion_real
_atom_type_scat_dispersion_imag
_atom_type_scat_source
Se Se -0.0929 2.2259 'International Tables Vol C Tables 4.2.6.8 and 6.1.1.4'
Ba Ba -0.3244 2.2819 'International Tables Vol C Tables 4.2.6.8 and 6.1.1.4'
Yb Yb -0.3850 5.5486 'International Tables Vol C Tables 4.2.6.8 and 6.1.1.4'

loop_
_geom_angle_atom_site_label_1
_geom_angle_atom_site_label_2
_geom_angle_atom_site_label_3
_geom_angle_site_symmetry_1
_geom_angle_site_symmetry_3
_geom_angle
_geom_angle_publ_flag
Se4 Yb1 Se4 2_554 2_564 95.15(3) ?
Se4 Yb1 Se3 2_554 6_556 91.01(2) ?
Se4 Yb1 Se3 2_564 6_556 91.01(2) ?
Se4 Yb1 Se3 2_554 2_565 176.88(2) ?
Se4 Yb1 Se3 2_564 2_565 85.58(2) ?
Se3 Yb1 Se3 6_556 2_565 85.94(2) ?
Se4 Yb1 Se3 2_554 2 85.58(2) ?
Se4 Yb1 Se3 2_564 2 176.88(2) ?
Se3 Yb1 Se3 6_556 2 85.94(2) ?
Se3 Yb1 Se3 2_565 2 93.53(3) ?
Se4 Yb1 Se2 2_554 . 92.04(2) ?
Se4 Yb1 Se2 2_564 . 92.04(2) ?
Se3 Yb1 Se2 6_556 . 175.48(2) ?
Se3 Yb1 Se2 2_565 . 90.961(19) ?
Se3 Yb1 Se2 2 . 90.961(19) ?
Se4 Yb1 Yb1 2_554 1_545 42.428(13) ?
Se4 Yb1 Yb1 2_564 1_545 137.573(13) ?
Se3 Yb1 Yb1 6_556 1_545 90.0 ?
Se3 Yb1 Yb1 2_565 1_545 136.767(13) ?
Se3 Yb1 Yb1 2 1_545 43.232(13) ?
Se2 Yb1 Yb1 . 1_545 90.0 ?
Se4 Yb1 Yb1 2_554 1_565 137.574(13) ?
Se4 Yb1 Yb1 2_564 1_565 42.428(13) ?
Se3 Yb1 Yb1 6_556 1_565 90.0 ?
Se3 Yb1 Yb1 2_565 1_565 43.232(13) ?
Se3 Yb1 Yb1 2 1_565 136.767(13) ?
Se2 Yb1 Yb1 . 1_565 90.0 ?
Yb1 Yb1 Yb1 1_545 1_565 180.0 ?
Se4 Yb1 Yb1 2_554 5_566 134.20(2) ?
Se4 Yb1 Yb1 2_564 5_566 87.656(19) ?
Se3 Yb1 Yb1 6_556 5_566 43.195(11) ?
Se3 Yb1 Yb1 2_565 5_566 42.749(17) ?
Se3 Yb1 Yb1 2 5_566 89.67(2) ?
Se2 Yb1 Yb1 . 5_566 133.621(14) ?
Yb1 Yb1 Yb1 1_545 5_566 119.997(7) ?
Yb1 Yb1 Yb1 1_565 5_566 60.003(7) ?
Se4 Yb1 Yb1 2_554 5_556 87.656(19) ?
Se4 Yb1 Yb1 2_564 5_556 134.20(2) ?
Se3 Yb1 Yb1 6_556 5_556 43.195(11) ?
Se3 Yb1 Yb1 2_565 5_556 89.67(2) ?
Se3 Yb1 Yb1 2 5_556 42.749(17) ?
Se2 Yb1 Yb1 . 5_556 133.621(14) ?
Yb1 Yb1 Yb1 1_545 5_556 60.003(7) ?
Yb1 Yb1 Yb1 1_565 5_556 119.997(7) ?
Yb1 Yb1 Yb1 5_566 5_556 59.995(15) ?
Se4 Yb1 Ba1 2_554 . 132.178(13) ?
Se4 Yb1 Ba1 2_564 . 132.178(13) ?
Se3 Yb1 Ba1 6_556 . 94.10(2) ?
Se3 Yb1 Ba1 2_565 . 47.585(13) ?
Se3 Yb1 Ba1 2 . 47.585(13) ?
Se2 Yb1 Ba1 . . 81.374(19) ?
Yb1 Yb1 Ba1 1_545 . 90.0 ?
Yb1 Yb1 Ba1 1_565 . 90.0 ?
Yb1 Yb1 Ba1 5_566 . 65.534(15) ?
Yb1 Yb1 Ba1 5_556 . 65.534(15) ?
Se1 Yb2 Se4 6_656 . 163.14(2) ?
Se1 Yb2 Se1 6_656 2 84.32(2) ?
Se4 Yb2 Se1 . 2 84.17(2) ?
Se1 Yb2 Se1 6_656 2_565 84.32(2) ?
Se4 Yb2 Se1 . 2_565 84.17(2) ?
Se1 Yb2 Se1 2 2_565 93.69(3) ?
Se1 Yb2 Se2 6_656 5_666 101.594(19) ?
Se4 Yb2 Se2 . 5_666 89.94(2) ?
Se1 Yb2 Se2 2 5_666 174.06(2) ?
Se1 Yb2 Se2 2_565 5_666 86.45(2) ?
Se1 Yb2 Se2 6_656 5_656 101.594(19) ?
Se4 Yb2 Se2 . 5_656 89.944(19) ?
Se1 Yb2 Se2 2 5_656 86.45(2) ?
Se1 Yb2 Se2 2_565 5_656 174.06(2) ?
Se2 Yb2 Se2 5_666 5_656 92.79(3) ?
Se1 Yb2 Ba1 6_656 6_657 140.31(2) ?
Se4 Yb2 Ba1 . 6_657 56.55(2) ?
Se1 Yb2 Ba1 2 6_657 120.551(16) ?
Se1 Yb2 Ba1 2_565 6_657 120.551(16) ?
Se2 Yb2 Ba1 5_666 6_657 54.833(14) ?
Se2 Yb2 Ba1 5_656 6_657 54.833(14) ?
Se1 Yb2 Yb2 6_656 1_565 90.0 ?
Se4 Yb2 Yb2 . 1_565 90.0 ?
Se1 Yb2 Yb2 2 1_565 136.847(13) ?
Se1 Yb2 Yb2 2_565 1_565 43.155(14) ?
Se2 Yb2 Yb2 5_666 1_565 43.602(13) ?
Se2 Yb2 Yb2 5_656 1_565 136.396(13) ?
Ba1 Yb2 Yb2 6_657 1_565 90.0 ?
Se1 Yb2 Yb2 6_656 1_545 90.0 ?
Se4 Yb2 Yb2 . 1_545 90.0 ?
Se1 Yb2 Yb2 2 1_545 43.155(14) ?
Se1 Yb2 Yb2 2_565 1_545 136.847(13) ?
Se2 Yb2 Yb2 5_666 1_545 136.396(13) ?
Se2 Yb2 Yb2 5_656 1_545 43.602(13) ?
Ba1 Yb2 Yb2 6_657 1_545 90.0 ?
Yb2 Yb2 Yb2 1_565 1_545 180.0 ?
Se1 Yb2 Yb2 6_656 5_656 42.707(14) ?
Se4 Yb2 Yb2 . 5_656 124.710(19) ?
Se1 Yb2 Yb2 2 5_656 41.617(16) ?
Se1 Yb2 Yb2 2_565 5_656 88.732(19) ?
Se2 Yb2 Yb2 5_666 5_656 144.299(18) ?
Se2 Yb2 Yb2 5_656 5_656 95.276(16) ?
Ba1 Yb2 Yb2 6_657 5_656 149.323(8) ?
Yb2 Yb2 Yb2 1_565 5_656 119.818(7) ?
Yb2 Yb2 Yb2 1_545 5_656 60.184(7) ?
Se1 Yb2 Yb2 6_656 5_666 42.707(14) ?
Se4 Yb2 Yb2 . 5_666 124.710(19) ?
Se1 Yb2 Yb2 2 5_666 88.732(19) ?
Se1 Yb2 Yb2 2_565 5_666 41.617(16) ?
Se2 Yb2 Yb2 5_666 5_666 95.276(16) ?
Se2 Yb2 Yb2 5_656 5_666 144.299(18) ?
Ba1 Yb2 Yb2 6_657 5_666 149.323(8) ?
Yb2 Yb2 Yb2 1_565 5_666 60.184(7) ?
Yb2 Yb2 Yb2 1_545 5_666 119.818(7) ?
Yb2 Yb2 Yb2 5_656 5_666 59.634(15) ?
Se1 Yb2 Ba1 6_656 . 107.827(18) ?
Se4 Yb2 Ba1 . . 55.310(16) ?
Se1 Yb2 Ba1 2 . 52.121(15) ?
Se1 Yb2 Ba1 2_565 . 52.121(15) ?
Se2 Yb2 Ba1 5_666 . 124.507(16) ?
Se2 Yb2 Ba1 5_656 . 124.507(16) ?
Ba1 Yb2 Ba1 6_657 . 111.860(13) ?
Yb2 Yb2 Ba1 1_565 . 90.0 ?
Yb2 Yb2 Ba1 1_545 . 90.0 ?
Yb2 Yb2 Ba1 5_656 . 77.633(13) ?
Yb2 Yb2 Ba1 5_666 . 77.633(13) ?
Se3 Ba1 Se3 2 2_565 78.10(2) ?
Se3 Ba1 Se1 2 2_565 115.70(2) ?
Se3 Ba1 Se1 2_565 2_565 69.12(2) ?
Se3 Ba1 Se1 2 2 69.12(2) ?
Se3 Ba1 Se1 2_565 2 115.70(2) ?
Se1 Ba1 Se1 2_565 2 77.65(2) ?
Se3 Ba1 Se2 2 2_565 145.72(2) ?
Se3 Ba1 Se2 2_565 2_565 92.861(19) ?
Se1 Ba1 Se2 2_565 2_565 90.737(18) ?
Se1 Ba1 Se2 2 2_565 141.77(2) ?
Se3 Ba1 Se2 2 2 92.861(19) ?
Se3 Ba1 Se2 2_565 2 145.72(2) ?
Se1 Ba1 Se2 2_565 2 141.77(2) ?
Se1 Ba1 Se2 2 2 90.737(18) ?
Se2 Ba1 Se2 2_565 2 76.08(2) ?
Se3 Ba1 Se4 2 6_557 73.166(18) ?
Se3 Ba1 Se4 2_565 6_557 73.166(18) ?
Se1 Ba1 Se4 2_565 6_557 137.724(13) ?
Se1 Ba1 Se4 2 6_557 137.724(14) ?
Se2 Ba1 Se4 2_565 6_557 72.571(16) ?
Se2 Ba1 Se4 2 6_557 72.571(16) ?
Se3 Ba1 Se4 2 . 134.948(14) ?
Se3 Ba1 Se4 2_565 . 134.948(14) ?
Se1 Ba1 Se4 2_565 . 68.40(2) ?
Se1 Ba1 Se4 2 . 68.40(2) ?
Se2 Ba1 Se4 2_565 . 73.438(19) ?
Se2 Ba1 Se4 2 . 73.438(19) ?
Se4 Ba1 Se4 6_557 . 136.430(17) ?
Se3 Ba1 Yb2 2 6_557 106.580(19) ?
Se3 Ba1 Yb2 2_565 6_557 106.580(19) ?
Se1 Ba1 Yb2 2_565 6_557 134.813(13) ?
Se1 Ba1 Yb2 2 6_557 134.813(13) ?
Se2 Ba1 Yb2 2_565 6_557 44.076(13) ?
Se2 Ba1 Yb2 2 6_557 44.076(13) ?
Se4 Ba1 Yb2 6_557 6_557 43.454(13) ?
Se4 Ba1 Yb2 . 6_557 92.98(2) ?
Se3 Ba1 Ba1 2 1_565 129.052(11) ?
Se3 Ba1 Ba1 2_565 1_565 50.948(11) ?
Se1 Ba1 Ba1 2_565 1_565 51.173(11) ?
Se1 Ba1 Ba1 2 1_565 128.827(11) ?
Se2 Ba1 Ba1 2_565 1_565 51.962(11) ?
Se2 Ba1 Ba1 2 1_565 128.038(11) ?
Se4 Ba1 Ba1 6_557 1_565 90.0 ?
Se4 Ba1 Ba1 . 1_565 90.0 ?
Yb2 Ba1 Ba1 6_557 1_565 90.0 ?
Se3 Ba1 Ba1 2 1_545 50.948(11) ?
Se3 Ba1 Ba1 2_565 1_545 129.052(11) ?
Se1 Ba1 Ba1 2_565 1_545 128.827(11) ?
Se1 Ba1 Ba1 2 1_545 51.173(11) ?
Se2 Ba1 Ba1 2_565 1_545 128.038(11) ?
Se2 Ba1 Ba1 2 1_545 51.962(11) ?
Se4 Ba1 Ba1 6_557 1_545 90.0 ?
Se4 Ba1 Ba1 . 1_545 90.0 ?
Yb2 Ba1 Ba1 6_557 1_545 90.0 ?
Ba1 Ba1 Ba1 1_565 1_545 180.00(2) ?
Se3 Ba1 Yb2 2 . 107.722(17) ?
Se3 Ba1 Yb2 2_565 . 107.722(17) ?
Se1 Ba1 Yb2 2_565 . 42.716(12) ?
Se1 Ba1 Yb2 2 . 42.716(12) ?
Se2 Ba1 Yb2 2_565 . 106.525(15) ?
Se2 Ba1 Yb2 2 . 106.525(15) ?
Se4 Ba1 Yb2 6_557 . 178.818(16) ?
Se4 Ba1 Yb2 . . 42.389(16) ?
Yb2 Ba1 Yb2 6_557 . 135.364(12) ?
Ba1 Ba1 Yb2 1_565 . 90.0 ?
Ba1 Ba1 Yb2 1_545 . 90.0 ?
Yb2 Se1 Yb2 6_556 2_554 95.68(2) ?
Yb2 Se1 Yb2 6_556 2_564 95.68(2) ?
Yb2 Se1 Yb2 2_554 2_564 93.69(3) ?
Yb2 Se1 Ba1 6_556 2_564 118.13(2) ?
Yb2 Se1 Ba1 2_554 2_564 146.15(3) ?
Yb2 Se1 Ba1 2_564 2_564 85.164(18) ?
Yb2 Se1 Ba1 6_556 2_554 118.13(2) ?
Yb2 Se1 Ba1 2_554 2_554 85.164(18) ?
Yb2 Se1 Ba1 2_564 2_554 146.15(3) ?
Ba1 Se1 Ba1 2_564 2_554 77.65(2) ?
Yb2 Se2 Yb2 5_666 5_656 92.80(3) ?
Yb2 Se2 Yb1 5_666 . 121.050(19) ?
Yb2 Se2 Yb1 5_656 . 121.050(19) ?
Yb2 Se2 Ba1 5_666 2_554 137.52(3) ?
Yb2 Se2 Ba1 5_656 2_554 81.091(15) ?
Yb1 Se2 Ba1 . 2_554 97.20(2) ?
Yb2 Se2 Ba1 5_666 2_564 81.091(15) ?
Yb2 Se2 Ba1 5_656 2_564 137.52(3) ?
Yb1 Se2 Ba1 . 2_564 97.20(2) ?
Ba1 Se2 Ba1 2_554 2_564 76.08(2) ?
Yb1 Se3 Yb1 6_656 2_554 94.05(2) ?
Yb1 Se3 Yb1 6_656 2_564 94.05(2) ?
Yb1 Se3 Yb1 2_554 2_564 93.54(3) ?
Yb1 Se3 Ba1 6_656 2_564 99.09(2) ?
Yb1 Se3 Ba1 2_554 2_564 164.99(3) ?
Yb1 Se3 Ba1 2_564 2_564 92.741(16) ?
Yb1 Se3 Ba1 6_656 2_554 99.09(2) ?
Yb1 Se3 Ba1 2_554 2_554 92.741(16) ?
Yb1 Se3 Ba1 2_564 2_554 164.99(3) ?
Ba1 Se3 Ba1 2_564 2_554 78.10(2) ?
Yb1 Se4 Yb1 2_565 2 95.15(3) ?
Yb1 Se4 Yb2 2_565 . 132.413(13) ?
Yb1 Se4 Yb2 2 . 132.413(13) ?
Yb1 Se4 Ba1 2_565 6_657 95.835(19) ?
Yb1 Se4 Ba1 2 6_657 95.835(19) ?
Yb2 Se4 Ba1 . 6_657 80.00(2) ?
Yb1 Se4 Ba1 2_565 . 96.08(2) ?
Yb1 Se4 Ba1 2 . 96.08(2) ?
Yb2 Se4 Ba1 . . 82.30(2) ?
Ba1 Se4 Ba1 6_657 . 162.30(2) ?

loop_
_geom_bond_atom_site_label_1
_geom_bond_atom_site_label_2
_geom_bond_site_symmetry_2
_geom_bond_distance
_geom_bond_publ_flag
Yb1 Se4 2_554 2.7874(6) ?
Yb1 Se4 2_564 2.7874(6) ?
Yb1 Se3 6_556 2.8005(9) ?
Yb1 Se3 2_565 2.8240(6) ?
Yb1 Se3 2 2.8240(6) ?
Yb1 Se2 . 2.8438(9) ?
Yb2 Se1 6_656 2.7617(9) ?
Yb2 Se4 . 2.8183(9) ?
Yb2 Se1 2 2.8203(6) ?
Yb2 Se1 2_565 2.8203(6) ?
Yb2 Se2 5_666 2.8413(6) ?
Yb2 Se2 5_656 2.8413(6) ?
Ba1 Se3 2 3.2657(7) ?
Ba1 Se3 2_565 3.2657(7) ?
Ba1 Se1 2_565 3.2816(7) ?
Ba1 Se1 2 3.2816(7) ?
Ba1 Se2 2_565 3.3391(8) ?
Ba1 Se2 2 3.3391(8) ?
Ba1 Se4 6_557 3.4190(10) ?
Ba1 Se4 . 3.4374(10) ?
Se1 Yb2 6_556 2.7618(9) ?
Se1 Yb2 2_554 2.8204(6) ?
Se1 Yb2 2_564 2.8204(6) ?
Se1 Ba1 2_564 3.2816(7) ?
Se1 Ba1 2_554 3.2816(8) ?
Se2 Yb2 5_666 2.8412(6) ?
Se2 Yb2 5_656 2.8412(6) ?
Se2 Ba1 2_554 3.3391(8) ?
Se2 Ba1 2_564 3.3391(8) ?
Se3 Yb1 6_656 2.8005(9) ?
Se3 Yb1 2_554 2.8240(6) ?
Se3 Yb1 2_564 2.8240(6) ?
Se3 Ba1 2_564 3.2657(7) ?
Se3 Ba1 2_554 3.2657(7) ?
Se4 Yb1 2_565 2.7874(6) ?
Se4 Yb1 2 2.7874(6) ?
Se4 Ba1 6_657 3.4190(10) ?
